data_7027288
loop_
_publ_author_name
'Suenaga, Yusaku'
'Kuroda-Sowa, Takayoshi'
'Maekawa, Masahiko'
'Munakata, Megumu'

_publ_section_title
;
 Two-dimensional supramolecular co-ordination compounds of silver(I) with
 box structures
;
_journal_issue 16
_journal_name_full 'Journal of the Chemical Society, Dalton Transactions'
_journal_page_first 2737
_journal_paper_doi 10.1039/a900789j
_journal_year 1999
_chemical_formula_sum 'C12 H13 Ag F5 N O2 S4'
_chemical_formula_weight 534.34
_space_group_IT_number 14
_symmetry_cell_setting monoclinic
_symmetry_Int_Tables_number 14
_symmetry_space_group_name_Hall '-P 2yn'
_symmetry_space_group_name_H-M 'P 1 21/n 1'
_audit_creation_date 'Tue Jan 12 17:36:33 1999'
_audit_creation_method 'from TEXRAY.INF file'
_cell_angle_alpha 90
_cell_angle_beta 110.779(2)
_cell_angle_gamma 90
_cell_formula_units_Z 4
_cell_length_a 15.894(5)
_cell_length_b 8.523(2)
_cell_length_c 16.078(1)
_cell_measurement_reflns_used 0
_cell_measurement_temperature 273.2
_cell_measurement_theta_max 0.0
_cell_measurement_theta_min 0.0
_cell_volume 2036.3(8)
_computing_cell_refinement 'MSC/AFC Diffractometer Control'
_computing_data_collection 'MSC/AFC Diffractometer Control'
_computing_data_reduction teXsan
_computing_publication_material teXsan
_computing_structure_refinement teXsan
_diffrn_ambient_temperature 273.2
_diffrn_measurement_device_type 'Rigaku unknown'
_diffrn_orient_matrix_UB_11 0.00000
_diffrn_orient_matrix_UB_12 0.00000
_diffrn_orient_matrix_UB_13 0.00000
_diffrn_orient_matrix_UB_21 0.00000
_diffrn_orient_matrix_UB_22 0.00000
_diffrn_orient_matrix_UB_23 0.00000
_diffrn_orient_matrix_UB_31 0.00000
_diffrn_orient_matrix_UB_32 0.00000
_diffrn_orient_matrix_UB_33 0.00000
_diffrn_radiation_detector 'scintillation counter'
_diffrn_radiation_monochromator graphite
_diffrn_radiation_source 'Rigaku sealed tube'
_diffrn_radiation_type 'Mo K\a'
_diffrn_radiation_wavelength 0.7107
_diffrn_reflns_av_R_equivalents 0.000
_diffrn_reflns_av_sigmaI/netI 0.024
_diffrn_reflns_limit_h_max 20
_diffrn_reflns_limit_h_min 0
_diffrn_reflns_limit_k_max 11
_diffrn_reflns_limit_k_min 0
_diffrn_reflns_limit_l_max 19
_diffrn_reflns_limit_l_min -20
_diffrn_reflns_number 4633
_diffrn_reflns_reduction_process 'Lp corrections applied'
_diffrn_reflns_theta_max 0.00
_diffrn_reflns_theta_min 0.00
_diffrn_standards_decay_% 0.00
_diffrn_standards_interval_count 0
_diffrn_standards_number 0
_exptl_absorpt_coefficient_mu 1.446
_exptl_absorpt_correction_type none
_exptl_crystal_colour unknown
_exptl_crystal_density_diffrn 1.743
_exptl_crystal_density_method 'not measured'
_exptl_crystal_description unknown
_exptl_crystal_F_000 1056.00
_exptl_crystal_size_max 0.20
_exptl_crystal_size_mid 0.18
_exptl_crystal_size_min 0.03
_refine_diff_density_max 1.93
_refine_diff_density_min -1.17
_refine_ls_extinction_coef 0.000(2)
_refine_ls_extinction_method 'Zachariasen(1967) type 2 Gaussian isotropic'
_refine_ls_goodness_of_fit_ref 1.851
_refine_ls_hydrogen_treatment noref
_refine_ls_matrix_type full
_refine_ls_number_constraints 0
_refine_ls_number_parameters 227
_refine_ls_number_reflns 4593
_refine_ls_number_restraints 0
_refine_ls_R_factor_all 0.1001
_refine_ls_R_factor_gt 0.0686
_refine_ls_shift/su_max 0.0040
_refine_ls_shift/su_mean 0.0010
_refine_ls_structure_factor_coef Fsqd
_refine_ls_weighting_details 'w = 1/[\s^2^(Fo^2^) + 0.00360(Fo^2^)^2^]'
_refine_ls_weighting_scheme calc
_refine_ls_wR_factor_gt 0.1599
_refine_ls_wR_factor_ref 0.1731
_reflns_number_gt 3270
_reflns_number_total 4633
_reflns_threshold_expression >2.0sigma(I)
_cod_data_source_file 900789jsup1.cif
_cod_data_source_block '[Ag(tmp)](CF3CF2COO)'
_cod_depositor_comments
;
The following automatic conversions were performed:
'_reflns_observed_expression' tag replaced with
'_reflns_threshold_expression' tag as specified in the replacement
file
'cod-tools/trunk/perl-scripts/inputs/replacement_tags.lst'.

'_atom_site_calc_flags'
tag replaced with '_atom_site_calc_flag' tag as specified in the
replacement file
'cod-tools/trunk/perl-scripts/inputs/replacement_tags.lst'.

'_atom_type_scat_imag'
tag replaced with '_atom_type_scat_dispersion_imag' tag as specified
in the replacement file
'cod-tools/trunk/perl-scripts/inputs/replacement_tags.lst'.

Automatic conversion script
Id: cif_correct_tags 3137 2015-03-23 15:08:43Z antanas 
;
_cod_original_cell_volume 2036.2(7)
_cod_original_sg_symbol_H-M 'P 21/n       '
_cod_original_formula_sum 'C12 H13 Ag F5 N O2 S4 '
_cod_database_code 7027288

loop_
_symmetry_equiv_pos_as_xyz
x,y,z
1/2-x,1/2+y,1/2-z
-x,-y,-z
1/2+x,1/2-y,1/2+z

loop_
_atom_site_label
_atom_site_type_symbol
_atom_site_fract_x
_atom_site_fract_y
_atom_site_fract_z
_atom_site_U_iso_or_equiv
_atom_site_adp_type
_atom_site_occupancy
_atom_site_calc_flag
Ag(1) Ag 0.75083(3) 0.32882(5) 0.87832(3) 0.0566(2) Uani 1.00 d
S(1) S 0.85962(9) 0.1052(2) 0.95310(9) 0.0499(4) Uani 1.00 d
S(2) S 0.9685(1) 0.2760(2) 0.85536(9) 0.0599(4) Uani 1.00 d
S(3) S 1.22801(9) 0.4041(2) 1.18422(8) 0.0515(4) Uani 1.00 d
S(4) S 1.09120(9) 0.2688(2) 1.27027(8) 0.0490(4) Uani 1.00 d
F(1) F 0.6807(4) 0.4042(8) 1.2547(3) 0.119(2) Uani 1.00 d
F(2) F 0.7955(5) 0.378(1) 1.2154(4) 0.169(3) Uani 1.00 d
F(3) F 0.6922(7) 0.2116(7) 1.1771(5) 0.164(3) Uani 1.00 d
F(4) F 0.5752(3) 0.428(1) 1.0864(4) 0.163(3) Uani 1.00 d
F(5) F 0.6811(7) 0.5975(6) 1.1277(5) 0.178(3) Uani 1.00 d
O(1) O 0.7594(5) 0.4571(10) 1.0236(5) 0.130(3) Uani 1.00 d
O(2) O 0.6523(5) 0.3002(9) 0.9812(4) 0.110(2) Uani 1.00 d
N(1) N 0.9849(3) 0.1976(5) 1.1041(3) 0.043(1) Uani 1.00 d
C(1) C 0.9614(3) 0.2019(6) 1.0167(3) 0.041(1) Uani 1.00 d
C(2) C 1.0116(3) 0.2731(6) 0.9722(3) 0.044(1) Uani 1.00 d
C(3) C 1.0946(3) 0.3377(6) 1.0247(3) 0.043(1) Uani 1.00 d
C(4) C 1.1222(3) 0.3306(5) 1.1158(3) 0.042(1) Uani 1.00 d
C(5) C 1.0645(3) 0.2620(6) 1.1537(3) 0.040(1) Uani 1.00 d
C(6) C 0.8208(4) 0.0351(8) 1.0391(5) 0.067(2) Uani 1.00 d
C(7) C 1.0531(5) 0.3793(8) 0.8266(4) 0.064(2) Uani 1.00 d
C(8) C 1.3019(4) 0.2841(8) 1.1468(4) 0.065(2) Uani 1.00 d
C(9) C 1.0036(4) 0.151(1) 1.2838(4) 0.076(2) Uani 1.00 d
C(10) C 0.7079(7) 0.359(1) 1.1908(6) 0.087(3) Uani 1.00 d
C(11) C 0.6656(5) 0.4462(10) 1.1079(5) 0.080(2) Uani 1.00 d
C(12) C 0.6955(5) 0.3984(10) 1.0293(5) 0.068(2) Uani 1.00 d
H(1) H 1.1321 0.3874 0.9966 0.0450 Uiso 1.00 calc
H(2) H 0.8131 0.1231 1.0740 0.0729 Uiso 1.00 calc
H(3) H 0.7653 -0.0174 1.0146 0.0729 Uiso 1.00 calc
H(4) H 0.8644 -0.0334 1.0786 0.0729 Uiso 1.00 calc
H(5) H 1.1115 0.3220 0.8483 0.0680 Uiso 1.00 calc
H(6) H 1.0386 0.3891 0.7635 0.0680 Uiso 1.00 calc
H(7) H 1.0660 0.4814 0.8523 0.0680 Uiso 1.00 calc
H(8) H 1.2914 0.1726 1.1578 0.0733 Uiso 1.00 calc
H(9) H 1.2878 0.2945 1.0850 0.0733 Uiso 1.00 calc
H(10) H 1.3622 0.3060 1.1785 0.0733 Uiso 1.00 calc
H(11) H 0.9424 0.2015 1.2489 0.0848 Uiso 1.00 calc
H(12) H 0.9994 0.0499 1.2596 0.0848 Uiso 1.00 calc
H(13) H 1.0046 0.1474 1.3428 0.0848 Uiso 1.00 calc

loop_
_atom_site_aniso_label
_atom_site_aniso_U_11
_atom_site_aniso_U_22
_atom_site_aniso_U_33
_atom_site_aniso_U_12
_atom_site_aniso_U_13
_atom_site_aniso_U_23
Ag(1) 0.0522(3) 0.0644(3) 0.0505(3) -0.0032(2) 0.0148(2) 0.0013(2)
S(1) 0.0387(6) 0.0559(7) 0.0492(8) -0.0030(6) 0.0082(6) -0.0084(6)
S(2) 0.0561(8) 0.086(1) 0.0312(7) -0.0036(7) 0.0079(6) -0.0046(6)
S(3) 0.0464(7) 0.0677(9) 0.0335(6) -0.0124(6) 0.0055(5) -0.0002(6)
S(4) 0.0427(7) 0.0708(8) 0.0313(6) 0.0053(6) 0.0102(5) 0.0044(6)
F(1) 0.164(5) 0.152(5) 0.067(3) -0.002(4) 0.072(3) -0.007(3)
F(2) 0.100(4) 0.32(1) 0.083(4) 0.055(5) 0.021(3) 0.052(5)
F(3) 0.29(1) 0.089(4) 0.119(5) 0.005(5) 0.076(6) 0.016(3)
F(4) 0.074(3) 0.31(1) 0.111(4) 0.037(5) 0.036(3) -0.048(5)
F(5) 0.35(1) 0.067(3) 0.141(6) 0.021(5) 0.114(7) -0.010(3)
O(1) 0.139(6) 0.168(7) 0.114(5) -0.045(5) 0.082(5) 0.003(5)
O(2) 0.100(4) 0.155(6) 0.067(4) 0.010(4) 0.019(3) -0.037(4)
N(1) 0.036(2) 0.055(2) 0.033(2) 0.004(2) 0.008(2) 0.001(2)
C(1) 0.035(2) 0.047(3) 0.038(3) 0.006(2) 0.009(2) -0.004(2)
C(2) 0.042(3) 0.052(3) 0.032(2) 0.003(2) 0.007(2) -0.002(2)
C(3) 0.043(3) 0.050(3) 0.034(3) -0.001(2) 0.010(2) 0.002(2)
C(4) 0.040(2) 0.044(2) 0.037(3) 0.003(2) 0.007(2) -0.001(2)
C(5) 0.033(2) 0.049(3) 0.034(2) 0.005(2) 0.008(2) 0.002(2)
C(6) 0.056(3) 0.068(4) 0.079(4) -0.013(3) 0.026(3) 0.002(3)
C(7) 0.069(4) 0.084(4) 0.044(3) 0.010(3) 0.025(3) 0.011(3)
C(8) 0.043(3) 0.083(4) 0.059(4) 0.003(3) 0.004(3) 0.006(3)
C(9) 0.051(3) 0.131(6) 0.050(4) -0.012(4) 0.021(3) 0.012(4)
C(10) 0.111(7) 0.094(6) 0.065(5) -0.006(5) 0.044(5) -0.006(4)
C(11) 0.084(5) 0.098(5) 0.066(4) 0.005(4) 0.035(4) -0.010(4)
C(12) 0.058(4) 0.098(5) 0.047(4) 0.005(4) 0.018(3) 0.009(3)

loop_
_atom_type_symbol
_atom_type_description
_atom_type_scat_dispersion_real
_atom_type_scat_dispersion_imag
_atom_type_scat_source
Ag Ag -0.897 1.101
;International Tables for Crystallography
(1992, Vol. C, Tables 4.2.6.8 and 6.1.1.1)
;
S S 0.125 0.123
;International Tables for Crystallography
(1992, Vol. C, Tables 4.2.6.8 and 6.1.1.1)
;
F F 0.017 0.010
;International Tables for Crystallography
(1992, Vol. C, Tables 4.2.6.8 and 6.1.1.1)
;
O O 0.011 0.006
;International Tables for Crystallography
(1992, Vol. C, Tables 4.2.6.8 and 6.1.1.1)
;
N N 0.006 0.003
;International Tables for Crystallography
(1992, Vol. C, Tables 4.2.6.8 and 6.1.1.1)
;
C C 0.003 0.002
;International Tables for Crystallography
(1992, Vol. C, Tables 4.2.6.8 and 6.1.1.1)
;
H H 0.000 0.000
;International Tables for Crystallography
(1992, Vol. C, Table 6.1.1.2)
;

loop_
_geom_angle_atom_site_label_1
_geom_angle_atom_site_label_2
_geom_angle_atom_site_label_3
_geom_angle
_geom_angle_site_symmetry_1
_geom_angle_site_symmetry_2
_geom_angle_site_symmetry_3
_geom_angle_publ_flag
S(1) Ag(1) S(3) 133.14(5) 1_555 1_555 3_767 yes
S(1) Ag(1) S(4) 113.77(5) 1_555 1_555 4_454 yes
S(3) Ag(1) S(4) 104.51(4) 3_767 1_555 4_454 yes
Ag(1) S(1) C(1) 104.4(2) 1_555 1_555 1_555 yes
Ag(1) S(1) C(6) 104.4(2) 1_555 1_555 1_555 yes
C(1) S(1) C(6) 101.6(3) 1_555 1_555 1_555 yes
C(2) S(2) C(7) 103.8(3) 1_555 1_555 1_555 yes
Ag(1) S(3) C(4) 107.5(2) 3_767 1_555 1_555 yes
Ag(1) S(3) C(8) 100.4(2) 3_767 1_555 1_555 yes
C(4) S(3) C(8) 100.3(3) 1_555 1_555 1_555 yes
Ag(1) S(4) C(5) 119.9(2) 4_555 1_555 1_555 yes
Ag(1) S(4) C(9) 110.4(2) 4_555 1_555 1_555 yes
C(5) S(4) C(9) 101.8(3) 1_555 1_555 1_555 yes
C(1) N(1) C(5) 118.0(4) 1_555 1_555 1_555 yes
S(1) C(1) N(1) 117.1(4) 1_555 1_555 1_555 yes
S(1) C(1) C(2) 118.6(4) 1_555 1_555 1_555 yes
N(1) C(1) C(2) 124.3(5) 1_555 1_555 1_555 yes
S(2) C(2) C(1) 118.7(4) 1_555 1_555 1_555 yes
S(2) C(2) C(3) 124.4(4) 1_555 1_555 1_555 yes
C(1) C(2) C(3) 116.9(4) 1_555 1_555 1_555 yes
C(2) C(3) C(4) 120.1(5) 1_555 1_555 1_555 yes
C(2) C(3) H(1) 119.7(5) 1_555 1_555 1_555 no
C(4) C(3) H(1) 120.2(5) 1_555 1_555 1_555 no
S(3) C(4) C(3) 121.5(4) 1_555 1_555 1_555 yes
S(3) C(4) C(5) 120.3(4) 1_555 1_555 1_555 yes
C(3) C(4) C(5) 118.2(5) 1_555 1_555 1_555 yes
S(4) C(5) N(1) 117.5(4) 1_555 1_555 1_555 yes
S(4) C(5) C(4) 120.0(4) 1_555 1_555 1_555 yes
N(1) C(5) C(4) 122.4(4) 1_555 1_555 1_555 yes
S(1) C(6) H(2) 109.7(5) 1_555 1_555 1_555 no
S(1) C(6) H(3) 111.2(6) 1_555 1_555 1_555 no
S(1) C(6) H(4) 110.3(5) 1_555 1_555 1_555 no
H(2) C(6) H(3) 108.4(6) 1_555 1_555 1_555 no
H(2) C(6) H(4) 107.4(7) 1_555 1_555 1_555 no
H(3) C(6) H(4) 109.7(6) 1_555 1_555 1_555 no
S(2) C(7) H(5) 111.0(5) 1_555 1_555 1_555 no
S(2) C(7) H(6) 113.1(6) 1_555 1_555 1_555 no
S(2) C(7) H(7) 113.6(5) 1_555 1_555 1_555 no
H(5) C(7) H(6) 104.9(6) 1_555 1_555 1_555 no
H(5) C(7) H(7) 105.4(7) 1_555 1_555 1_555 no
H(6) C(7) H(7) 108.2(6) 1_555 1_555 1_555 no
S(3) C(8) H(8) 108.1(5) 1_555 1_555 1_555 no
S(3) C(8) H(9) 110.9(5) 1_555 1_555 1_555 no
S(3) C(8) H(10) 111.6(6) 1_555 1_555 1_555 no
H(8) C(8) H(9) 106.7(7) 1_555 1_555 1_555 no
H(8) C(8) H(10) 107.5(6) 1_555 1_555 1_555 no
H(9) C(8) H(10) 111.8(7) 1_555 1_555 1_555 no
S(4) C(9) H(11) 108.8(5) 1_555 1_555 1_555 no
S(4) C(9) H(12) 114.1(5) 1_555 1_555 1_555 no
S(4) C(9) H(13) 113.7(6) 1_555 1_555 1_555 no
H(11) C(9) H(12) 104.2(6) 1_555 1_555 1_555 no
H(11) C(9) H(13) 103.6(7) 1_555 1_555 1_555 no
H(12) C(9) H(13) 111.4(8) 1_555 1_555 1_555 no
F(1) C(10) F(2) 109.7(8) 1_555 1_555 1_555 yes
F(1) C(10) F(3) 109.0(8) 1_555 1_555 1_555 yes
F(1) C(10) C(11) 113.2(8) 1_555 1_555 1_555 yes
F(2) C(10) F(3) 107.1(9) 1_555 1_555 1_555 yes
F(2) C(10) C(11) 107.7(7) 1_555 1_555 1_555 yes
F(3) C(10) C(11) 110.0(7) 1_555 1_555 1_555 yes
F(4) C(11) F(5) 105.0(8) 1_555 1_555 1_555 yes
F(4) C(11) C(10) 106.1(7) 1_555 1_555 1_555 yes
F(4) C(11) C(12) 111.4(6) 1_555 1_555 1_555 yes
F(5) C(11) C(10) 106.7(7) 1_555 1_555 1_555 yes
F(5) C(11) C(12) 111.4(7) 1_555 1_555 1_555 yes
C(10) C(11) C(12) 115.6(7) 1_555 1_555 1_555 yes
O(1) C(12) O(2) 125.0(8) 1_555 1_555 1_555 yes
O(1) C(12) C(11) 118.6(8) 1_555 1_555 1_555 yes
O(2) C(12) C(11) 116.4(7) 1_555 1_555 1_555 yes

loop_
_geom_bond_atom_site_label_1
_geom_bond_atom_site_label_2
_geom_bond_distance
_geom_bond_site_symmetry_1
_geom_bond_site_symmetry_2
_geom_bond_publ_flag
Ag(1) S(1) 2.567(2) 1_555 1_555 yes
Ag(1) S(3) 2.558(2) 1_555 3_767 yes
Ag(1) S(4) 2.650(2) 1_555 4_454 yes
S(1) C(1) 1.780(5) 1_555 1_555 yes
S(1) C(6) 1.803(7) 1_555 1_555 yes
S(2) C(2) 1.757(5) 1_555 1_555 yes
S(2) C(7) 1.800(7) 1_555 1_555 yes
S(3) C(4) 1.766(5) 1_555 1_555 yes
S(3) C(8) 1.814(7) 1_555 1_555 yes
S(4) C(5) 1.770(5) 1_555 1_555 yes
S(4) C(9) 1.793(7) 1_555 1_555 yes
F(1) C(10) 1.306(9) 1_555 1_555 yes
F(2) C(10) 1.32(1) 1_555 1_555 yes
F(3) C(10) 1.28(1) 1_555 1_555 yes
F(4) C(11) 1.362(9) 1_555 1_555 yes
F(5) C(11) 1.33(1) 1_555 1_555 yes
O(1) C(12) 1.164(9) 1_555 1_555 yes
O(2) C(12) 1.181(10) 1_555 1_555 yes
N(1) C(1) 1.320(7) 1_555 1_555 yes
N(1) C(5) 1.349(6) 1_555 1_555 yes
C(1) C(2) 1.387(7) 1_555 1_555 yes
C(2) C(3) 1.402(7) 1_555 1_555 yes
C(3) C(4) 1.373(7) 1_555 1_555 yes
C(4) C(5) 1.397(7) 1_555 1_555 yes
C(10) C(11) 1.47(1) 1_555 1_555 yes
C(11) C(12) 1.554(10) 1_555 1_555 yes

loop_
_geom_contact_atom_site_label_1
_geom_contact_atom_site_label_2
_geom_contact_distance
_geom_contact_site_symmetry_1
_geom_contact_site_symmetry_2
Ag(1) S(1) 2.567(2) 1_555 1_555
Ag(1) S(3) 2.558(2) 1_555 3_767
Ag(1) S(4) 2.650(2) 1_555 4_454
Ag(1) O(1) 2.538(7) 1_555 1_555
Ag(1) O(2) 2.661(7) 1_555 1_555
Ag(1) C(12) 2.921(7) 1_555 1_555
S(4) O(2) 3.233(6) 1_555 4_555
F(1) F(3) 3.25(1) 1_555 2_657
F(1) C(9) 3.477(10) 1_555 2_657
F(1) F(5) 3.50(1) 1_555 2_647
F(1) C(6) 3.507(8) 1_555 2_657
F(1) C(7) 3.598(9) 1_555 4_455
F(2) F(3) 3.29(1) 1_555 2_657
F(2) F(5) 3.40(1) 1_555 2_647
F(2) C(7) 3.42(1) 1_555 3_767
F(3) F(5) 3.22(1) 1_555 2_647
F(4) F(4) 3.19(1) 1_555 3_667
F(4) C(9) 3.371(9) 1_555 2_657
F(5) C(10) 3.60(1) 1_555 2_657
O(1) C(3) 3.213(8) 1_555 3_767
O(1) C(8) 3.38(1) 1_555 3_767
O(1) C(7) 3.40(1) 1_555 3_767
O(2) C(9) 3.243(9) 1_555 4_454
O(2) C(6) 3.372(9) 1_555 1_555

loop_
_geom_torsion_atom_site_label_1
_geom_torsion_atom_site_label_2
_geom_torsion_atom_site_label_3
_geom_torsion_atom_site_label_4
_geom_torsion
_geom_torsion_site_symmetry_1
_geom_torsion_site_symmetry_2
_geom_torsion_site_symmetry_3
_geom_torsion_site_symmetry_4
_geom_torsion_publ_flag
Ag(1) S(1) C(1) N(1) 110.0(4) 1_555 1_555 1_555 1_555 yes
Ag(1) S(1) C(1) C(2) -71.5(4) 1_555 1_555 1_555 1_555 yes
Ag(1) S(3) C(4) C(3) -44.7(4) 1_555 3_767 3_767 3_767 yes
Ag(1) S(3) C(4) C(5) 135.8(4) 1_555 3_767 3_767 3_767 yes
S(1) Ag(1) S(3) C(4) -35.4(2) 1_555 1_555 3_767 3_767 yes
S(1) Ag(1) S(3) C(8) -139.7(2) 1_555 1_555 3_767 3_767 yes
S(1) C(1) N(1) C(5) 176.1(3) 1_555 1_555 1_555 1_555 yes
S(1) C(1) C(2) S(2) 4.3(6) 1_555 1_555 1_555 1_555 yes
S(1) C(1) C(2) C(3) -175.3(4) 1_555 1_555 1_555 1_555 yes
S(2) C(2) C(1) N(1) -177.3(4) 1_555 1_555 1_555 1_555 yes
S(2) C(2) C(3) C(4) 179.5(4) 1_555 1_555 1_555 1_555 yes
S(3) Ag(1) S(1) C(1) -35.4(2) 1_555 3_767 3_767 3_767 yes
S(3) Ag(1) S(1) C(6) -141.7(2) 1_555 3_767 3_767 3_767 yes
S(3) Ag(1) S(4) C(5) -48.6(2) 1_555 3_767 2_757 2_757 yes
S(3) Ag(1) S(4) C(9) 69.1(3) 1_555 3_767 2_757 2_757 yes
S(3) C(4) C(3) C(2) 177.7(4) 1_555 1_555 1_555 1_555 yes
S(3) C(4) C(5) S(4) 7.4(6) 1_555 1_555 1_555 1_555 yes
S(3) C(4) C(5) N(1) -176.8(4) 1_555 1_555 1_555 1_555 yes
S(4) Ag(1) S(3) C(4) 179.8(2) 1_555 4_555 2_747 2_747 yes
S(4) Ag(1) S(3) C(8) -75.9(2) 1_555 4_555 2_747 2_747 yes
S(4) C(5) N(1) C(1) 175.3(4) 1_555 1_555 1_555 1_555 yes
S(4) C(5) C(4) C(3) -173.2(4) 1_555 1_555 1_555 1_555 yes
F(1) C(10) C(11) F(4) -56.3(10) 1_555 1_555 1_555 1_555 yes
F(1) C(10) C(11) F(5) 55(1) 1_555 1_555 1_555 1_555 yes
F(1) C(10) C(11) C(12) 179.7(7) 1_555 1_555 1_555 1_555 yes
F(2) C(10) C(11) F(4) -177.7(8) 1_555 1_555 1_555 1_555 yes
F(2) C(10) C(11) F(5) -66(1) 1_555 1_555 1_555 1_555 yes
F(2) C(10) C(11) C(12) 58.3(10) 1_555 1_555 1_555 1_555 yes
F(3) C(10) C(11) F(4) 65.9(10) 1_555 1_555 1_555 1_555 yes
F(3) C(10) C(11) F(5) 177.4(8) 1_555 1_555 1_555 1_555 yes
F(3) C(10) C(11) C(12) -58(1) 1_555 1_555 1_555 1_555 yes
F(4) C(11) C(12) O(1) 152.4(9) 1_555 1_555 1_555 1_555 yes
F(4) C(11) C(12) O(2) -29(1) 1_555 1_555 1_555 1_555 yes
F(5) C(11) C(12) O(1) 35(1) 1_555 1_555 1_555 1_555 yes
F(5) C(11) C(12) O(2) -146.8(8) 1_555 1_555 1_555 1_555 yes
O(1) C(12) C(11) C(10) -86(1) 1_555 1_555 1_555 1_555 yes
O(2) C(12) C(11) C(10) 91.2(9) 1_555 1_555 1_555 1_555 yes
N(1) C(1) S(1) C(6) 1.7(5) 1_555 1_555 1_555 1_555 yes
N(1) C(1) C(2) C(3) 3.1(7) 1_555 1_555 1_555 1_555 yes
N(1) C(5) S(4) C(9) 9.3(5) 1_555 1_555 1_555 1_555 yes
N(1) C(5) C(4) C(3) 2.7(7) 1_555 1_555 1_555 1_555 yes
C(1) N(1) C(5) C(4) -0.7(7) 1_555 1_555 1_555 1_555 yes
C(1) C(2) S(2) C(7) 179.4(4) 1_555 1_555 1_555 1_555 yes
C(1) C(2) C(3) C(4) -0.9(7) 1_555 1_555 1_555 1_555 yes
C(2) C(1) S(1) C(6) -179.8(4) 1_555 1_555 1_555 1_555 yes
C(2) C(1) N(1) C(5) -2.3(7) 1_555 1_555 1_555 1_555 yes
C(2) C(3) C(4) C(5) -1.8(7) 1_555 1_555 1_555 1_555 yes
C(3) C(2) S(2) C(7) -1.0(5) 1_555 1_555 1_555 1_555 yes
C(3) C(4) S(3) C(8) -59.7(5) 1_555 1_555 1_555 1_555 yes
C(4) C(5) S(4) C(9) -174.7(4) 1_555 1_555 1_555 1_555 yes
C(5) C(4) S(3) C(8) 119.7(4) 1_555 1_555 1_555 1_555 yes
